data_2209958
loop_
_publ_author_name
'Sui, Yan'
'Fang, Xiao-Niu'
'Luo, Qiu-Yan'
'Chen, Hong-Mei'
'Zhou, Meng-Qiang'

_publ_section_title
;(Dimethyl
 sulfoxide-\k<i>O</i>)[3-hydroxy-2-hydroxymethyl-2-(3-methoxy-2-oxidobenzylideneamino-\k^2^<i>O</i>^2^,<i>N</i>)propanolato-\k<i>O</i>]dioxomolybdenum(VI)
;
_journal_coeditor_code NG2042
_journal_issue 8
_journal_name_full 'Acta Crystallographica Section E'
_journal_page_first m1994
_journal_page_last m1996
_journal_paper_doi 10.1107/S1600536806028832
_journal_volume 62
_journal_year 2006
_chemical_formula_iupac '[Mo (C12 H15 N O5) O2 (C2 H6 O S)]'
_chemical_formula_moiety 'C14 H21 Mo N O8 S'
_chemical_formula_sum 'C14 H21 Mo N O8 S'
_chemical_formula_weight 459.32
_chemical_melting_point .454E-305
_chemical_name_systematic
;
(Dimethyl sulfoxide-\kO)[3-hydroxy-2-hydroxymethyl-2-(3-methoxy-2-
oxidobenzylideneamino-\k^2^O^2^,N)propanolato-\kO]dioxomolybdenum(VI)
;
_space_group_IT_number 14
_symmetry_cell_setting monoclinic
_symmetry_space_group_name_Hall '-P 2yn'
_symmetry_space_group_name_H-M 'P 1 21/n 1'
_atom_sites_solution_hydrogens geom
_atom_sites_solution_primary direct
_atom_sites_solution_secondary difmap
_cell_angle_alpha 90.00
_cell_angle_beta 115.3240(10)
_cell_angle_gamma 90.00
_cell_formula_units_Z 4
_cell_length_a 14.3130(7)
_cell_length_b 9.2596(5)
_cell_length_c 14.8563(7)
_cell_measurement_reflns_used 11097
_cell_measurement_temperature 296(2)
_cell_measurement_theta_max 26.00
_cell_measurement_theta_min 2.61
_cell_volume 1779.74(16)
_computing_cell_refinement 'SAINT-Plus (Bruker, 2004)'
_computing_data_collection 'SMART (Bruker, 2004)'
_computing_data_reduction SAINT-Plus
_computing_molecular_graphics XSHELL
_computing_publication_material XSHELL
_computing_structure_refinement 'XSHELL (Bruker, 2004)'
_computing_structure_solution 'SHELXS97 (Bruker, 2004)'
_diffrn_ambient_temperature 296(2)
_diffrn_detector_area_resol_mean 0
_diffrn_measured_fraction_theta_full 0.989
_diffrn_measured_fraction_theta_max 0.989
_diffrn_measurement_device_type 'Bruker APEX-II area-detector'
_diffrn_measurement_method '\f and \w'
_diffrn_radiation_monochromator graphite
_diffrn_radiation_source 'fine-focus sealed tube'
_diffrn_radiation_type MoK\a
_diffrn_radiation_wavelength 0.71073
_diffrn_reflns_av_R_equivalents 0.0241
_diffrn_reflns_av_sigmaI/netI 0.0179
_diffrn_reflns_limit_h_max 17
_diffrn_reflns_limit_h_min -17
_diffrn_reflns_limit_k_max 10
_diffrn_reflns_limit_k_min -11
_diffrn_reflns_limit_l_max 17
_diffrn_reflns_limit_l_min -18
_diffrn_reflns_number 11097
_diffrn_reflns_theta_full 26.00
_diffrn_reflns_theta_max 26.00
_diffrn_reflns_theta_min 2.61
_diffrn_standards_decay_% 0
_diffrn_standards_interval_count 0
_diffrn_standards_interval_time 0
_diffrn_standards_number 0
_exptl_absorpt_coefficient_mu 0.896
_exptl_absorpt_correction_T_max 0.882
_exptl_absorpt_correction_T_min 0.753
_exptl_absorpt_correction_type multi-scan
_exptl_absorpt_process_details '(SADABS; Bruker, 2004)'
_exptl_crystal_colour yellow
_exptl_crystal_density_diffrn 1.714
_exptl_crystal_density_method 'not measured'
_exptl_crystal_description block
_exptl_crystal_F_000 936
_exptl_crystal_size_max 0.37
_exptl_crystal_size_mid 0.27
_exptl_crystal_size_min 0.14
_refine_diff_density_max 1.198
_refine_diff_density_min -0.490
_refine_ls_extinction_method none
_refine_ls_goodness_of_fit_ref 1.002
_refine_ls_hydrogen_treatment constr
_refine_ls_matrix_type full
_refine_ls_number_parameters 231
_refine_ls_number_reflns 3461
_refine_ls_number_restraints 0
_refine_ls_restrained_S_all 1.002
_refine_ls_R_factor_all 0.0284
_refine_ls_R_factor_gt 0.0266
_refine_ls_shift/su_max 0.003
_refine_ls_shift/su_mean 0.000
_refine_ls_structure_factor_coef Fsqd
_refine_ls_weighting_details 'calc w=1/[\s^2^(Fo^2^)+(0.06P)^2^+1.031P] where P=(Fo^2^+2Fc^2^)/3'
_refine_ls_weighting_scheme calc
_refine_ls_wR_factor_gt 0.0843
_refine_ls_wR_factor_ref 0.0857
_reflns_number_gt 3214
_reflns_number_total 3461
_reflns_threshold_expression I>2\s(I)
_cod_data_source_file ng2042.cif
_cod_data_source_block I
_cod_original_cell_volume 1779.74(15)
_cod_original_sg_symbol_H-M 'P 21/n'
_cod_database_code 2209958
_cod_database_fobs_code 2209958

loop_
_symmetry_equiv_pos_as_xyz
'x, y, z'
'-x+1/2, y+1/2, -z+1/2'
'-x, -y, -z'
'x-1/2, -y-1/2, z-1/2'

loop_
_atom_site_type_symbol
_atom_site_label
_atom_site_fract_x
_atom_site_fract_y
_atom_site_fract_z
_atom_site_U_iso_or_equiv
_atom_site_adp_type
_atom_site_calc_flag
_atom_site_refinement_flags
_atom_site_occupancy
_atom_site_disorder_assembly
_atom_site_disorder_group
Mo Mo1 0.779342(14) 0.82962(2) 1.036562(13) 0.03053(10) Uani d . 1 A 4
S S1 0.68353(6) 0.60908(8) 1.15747(5) 0.05242(19) Uani d . 1 A 4
O O1 0.89699(14) 0.3911(2) 1.00913(13) 0.0464(4) Uani d . 1 A 4
O O2 0.80375(13) 0.63641(19) 0.99676(12) 0.0383(4) Uani d . 1 A 4
O O3 0.68970(12) 0.98848(17) 1.03310(11) 0.0348(3) Uani d . 1 A 4
O O4 0.41534(16) 1.0419(2) 0.84641(16) 0.0531(5) Uani d . 1 A 4
H H4 0.3815 1.0394 0.8791 0.080 Uiso calc R 1 A 4
O O5 0.49277(18) 0.9309(2) 0.67953(13) 0.0590(6) Uani d . 1 A 4
H H5A 0.4585 0.9813 0.6312 0.089 Uiso calc R 1 A 4
O O6 0.85542(14) 0.9214(2) 0.99462(15) 0.0493(5) Uani d . 1 A 4
O O7 0.84674(16) 0.8218(2) 1.16267(14) 0.0502(5) Uani d . 1 A 4
O O8 0.65380(16) 0.6936(2) 1.06084(14) 0.0469(4) Uani d . 1 A 4
N N1 0.64278(15) 0.82189(19) 0.88244(14) 0.0280(4) Uani d . 1 A 4
C C1 0.61624(17) 0.7169(3) 0.82019(16) 0.0306(4) Uani d . 1 A 4
H H1 0.5550 0.7270 0.7628 0.037 Uiso calc R 1 A 4
C C2 0.67332(16) 0.5842(2) 0.83160(15) 0.0293(4) Uani d . 1 A 4
C C3 0.76272(16) 0.5506(2) 0.91730(15) 0.0287(4) Uani d . 1 A 4
C C4 0.81288(17) 0.4179(3) 0.92181(16) 0.0320(5) Uani d . 1 A 4
C C5 0.77712(19) 0.3256(2) 0.84106(18) 0.0350(5) Uani d . 1 A 4
H H5 0.8111 0.2389 0.8442 0.042 Uiso calc R 1 A 4
C C6 0.68987(19) 0.3623(3) 0.75464(17) 0.0379(5) Uani d . 1 A 4
H H6 0.6670 0.3010 0.6998 0.045 Uiso calc R 1 A 4
C C7 0.63803(18) 0.4876(3) 0.75026(17) 0.0358(5) Uani d . 1 A 4
H H7 0.5788 0.5097 0.6931 0.043 Uiso calc R 1 A 4
C C8 0.9577(2) 0.2671(3) 1.0141(2) 0.0594(8) Uani d . 1 A 4
H H8A 0.9193 0.1815 1.0129 0.089 Uiso calc R 1 A 4
H H8B 1.0202 0.2695 1.0747 0.089 Uiso calc R 1 A 4
H H8C 0.9745 0.2666 0.9581 0.089 Uiso calc R 1 A 4
C C9 0.57770(17) 0.9536(2) 0.85891(16) 0.0313(5) Uani d . 1 A 4
C C10 0.64003(19) 1.0618(3) 0.94075(17) 0.0366(5) Uani d . 1 A 4
H H10A 0.6913 1.1086 0.9242 0.044 Uiso calc R 1 A 4
H H10B 0.5943 1.1355 0.9458 0.044 Uiso calc R 1 A 4
C C11 0.47637(18) 0.9147(3) 0.86466(18) 0.0374(5) Uani d . 1 A 4
H H11A 0.4396 0.8417 0.8153 0.045 Uiso calc R 1 A 4
H H11B 0.4907 0.8764 0.9300 0.045 Uiso calc R 1 A 4
C C12 0.55954(19) 1.0198(3) 0.75862(17) 0.0376(5) Uani d . 1 A 4
H H12A 0.5291 1.1150 0.7527 0.045 Uiso calc R 1 A 4
H H12B 0.6251 1.0305 0.7546 0.045 Uiso calc R 1 A 4
C C13 0.7072(3) 0.4302(4) 1.1308(3) 0.0683(9) Uani d . 1 A 4
H H13A 0.6517 0.3991 1.0697 0.102 Uiso calc R 1 A 4
H H13B 0.7115 0.3676 1.1840 0.102 Uiso calc R 1 A 4
H H13C 0.7711 0.4270 1.1244 0.102 Uiso calc R 1 A 4
C C14 0.5640(4) 0.5800(6) 1.1634(4) 0.1000(17) Uani d . 1 A 4
H H14A 0.5345 0.6712 1.1679 0.150 Uiso calc R 1 A 4
H H14B 0.5751 0.5228 1.2210 0.150 Uiso calc R 1 A 4
H H14C 0.5177 0.5302 1.1045 0.150 Uiso calc R 1 A 4

loop_
_atom_site_aniso_label
_atom_site_aniso_U_11
_atom_site_aniso_U_22
_atom_site_aniso_U_33
_atom_site_aniso_U_12
_atom_site_aniso_U_13
_atom_site_aniso_U_23
Mo1 0.03047(14) 0.02807(15) 0.02724(14) 0.00247(7) 0.00680(10) -0.00595(6)
S1 0.0673(5) 0.0454(4) 0.0410(3) -0.0003(3) 0.0197(3) 0.0091(3)
O1 0.0443(10) 0.0393(10) 0.0374(9) 0.0161(8) 0.0002(8) -0.0098(8)
O2 0.0379(9) 0.0341(9) 0.0293(8) 0.0084(7) 0.0014(7) -0.0099(7)
O3 0.0415(9) 0.0294(8) 0.0311(8) 0.0064(7) 0.0134(7) -0.0017(6)
O4 0.0524(11) 0.0531(12) 0.0621(12) 0.0232(9) 0.0324(10) 0.0136(9)
O5 0.0757(14) 0.0451(12) 0.0325(9) -0.0054(10) 0.0004(9) 0.0093(8)
O6 0.0424(10) 0.0460(11) 0.0621(12) -0.0054(8) 0.0249(9) -0.0095(9)
O7 0.0561(12) 0.0453(12) 0.0313(9) 0.0120(8) 0.0017(8) -0.0096(7)
O8 0.0547(11) 0.0405(10) 0.0455(10) 0.0043(8) 0.0215(9) 0.0130(8)
N1 0.0284(9) 0.0258(10) 0.0283(9) 0.0022(6) 0.0109(8) 0.0022(7)
C1 0.0299(10) 0.0313(11) 0.0262(10) -0.0006(9) 0.0080(8) 0.0027(9)
C2 0.0314(10) 0.0284(11) 0.0266(10) -0.0029(8) 0.0109(8) -0.0009(8)
C3 0.0319(10) 0.0264(11) 0.0267(10) -0.0021(8) 0.0115(8) -0.0043(8)
C4 0.0315(11) 0.0316(12) 0.0304(10) 0.0005(9) 0.0108(9) -0.0037(9)
C5 0.0384(12) 0.0298(12) 0.0364(12) -0.0006(9) 0.0157(10) -0.0069(9)
C6 0.0439(13) 0.0338(12) 0.0323(11) -0.0055(10) 0.0128(10) -0.0106(10)
C7 0.0372(12) 0.0354(13) 0.0280(10) -0.0052(9) 0.0073(9) -0.0033(9)
C8 0.0526(16) 0.0440(17) 0.0588(17) 0.0205(13) 0.0021(13) -0.0078(13)
C9 0.0356(11) 0.0261(11) 0.0313(11) 0.0041(9) 0.0135(9) 0.0038(8)
C10 0.0427(12) 0.0272(12) 0.0365(12) 0.0036(9) 0.0137(10) 0.0028(9)
C11 0.0368(12) 0.0372(13) 0.0393(12) 0.0065(10) 0.0175(10) 0.0056(10)
C12 0.0438(13) 0.0326(12) 0.0344(11) 0.0042(10) 0.0149(10) 0.0076(9)
C13 0.086(2) 0.0458(18) 0.074(2) 0.0154(16) 0.0356(19) 0.0154(16)
C14 0.113(3) 0.100(3) 0.123(4) 0.043(3) 0.085(3) 0.067(3)

loop_
_atom_type_symbol
_atom_type_description
_atom_type_scat_dispersion_real
_atom_type_scat_dispersion_imag
_atom_type_scat_source
C C 0.0033 0.0016 'International Tables Vol C Tables 4.2.6.8 and 6.1.1.4'
H H 0.0000 0.0000 'International Tables Vol C Tables 4.2.6.8 and 6.1.1.4'
N N 0.0061 0.0033 'International Tables Vol C Tables 4.2.6.8 and 6.1.1.4'
O O 0.0106 0.0060 'International Tables Vol C Tables 4.2.6.8 and 6.1.1.4'
S S 0.1246 0.1234 'International Tables Vol C Tables 4.2.6.8 and 6.1.1.4'
Mo Mo -1.6832 0.6857 'International Tables Vol C Tables 4.2.6.8 and 6.1.1.4'

loop_
_geom_angle_atom_site_label_1
_geom_angle_atom_site_label_2
_geom_angle_atom_site_label_3
_geom_angle
_geom_angle_publ_flag
O7 Mo1 O8 85.34(9) y
O7 Mo1 O3 96.81(8) y
O7 Mo1 O2 101.69(8) y
O7 Mo1 N1 159.84(10) y
O6 Mo1 O8 168.57(8) y
O6 Mo1 O7 105.96(11) y
O6 Mo1 O3 97.58(8) y
O6 Mo1 O2 96.94(9) y
O6 Mo1 N1 93.20(8) y
O5 C12 H12B 109.6 ?
O5 C12 H12A 109.6 ?
O5 C12 C9 110.4(2) ?
O4 C11 H11B 110.0 ?
O4 C11 H11A 110.0 ?
O4 C11 C9 108.3(2) ?
O3 Mo1 O8 82.51(7) y
O3 Mo1 O2 152.29(7) y
O3 C10 H10B 109.8 ?
O3 C10 H10A 109.8 ?
O3 C10 C9 109.58(18) ?
O2 Mo1 O8 78.67(8) y
O2 Mo1 N1 81.72(6) y
O2 C3 C4 117.05(19) ?
O2 C3 C2 123.9(2) ?
O1 C4 C5 124.2(2) ?
O1 C4 C3 115.35(19) ?
N1 Mo1 O8 75.78(7) y
N1 C9 C12 112.81(18) ?
N1 C9 C11 107.90(18) ?
N1 C9 C10 104.88(17) ?
N1 C1 H1 117.2 ?
N1 C1 C2 125.6(2) ?
H12A C12 H12B 108.1 ?
H11A C11 H11B 108.4 ?
H10A C10 H10B 108.2 ?
C9 N1 Mo1 113.05(13) ?
C9 C12 H12B 109.6 ?
C9 C12 H12A 109.6 ?
C9 C11 H11B 110.0 ?
C9 C11 H11A 110.0 ?
C9 C10 H10B 109.8 ?
C9 C10 H10A 109.8 ?
C7 C6 H6 119.8 ?
C7 C6 C5 120.4(2) ?
C7 C2 C1 117.5(2) ?
C6 C7 H7 119.7 ?
C6 C7 C2 120.7(2) ?
C6 C5 H5 120.0 ?
C5 C6 H6 119.8 ?
C5 C4 C3 120.4(2) ?
C4 O1 C8 117.9(2) ?
C4 C5 H5 120.0 ?
C4 C5 C6 120.1(2) ?
C3 O2 Mo1 137.95(15) ?
C3 C2 C7 119.4(2) ?
C3 C2 C1 123.11(19) ?
C2 C7 H7 119.7 ?
C2 C3 C4 119.01(19) ?
C2 C1 H1 117.2 ?
C1 N1 C9 119.42(19) ?
C13 S1 C14 98.6(2) ?
C12 C9 C11 112.26(19) ?
C12 C9 C10 108.06(19) ?
C11 C9 C10 110.69(19) ?
C10 O3 Mo1 116.17(13) ?
C1 N1 Mo1 127.44(15) y
O3 Mo1 N1 74.03(6) y
S1 O8 Mo1 119.74(11) ?
O8 S1 C14 103.78(16) ?
O8 S1 C13 105.81(15) ?

loop_
_geom_bond_atom_site_label_1
_geom_bond_atom_site_label_2
_geom_bond_distance
_geom_bond_publ_flag
Mo1 N1 2.289(2) y
Mo1 O2 1.9619(16) y
Mo1 O3 1.9380(15) y
Mo1 O6 1.6958(19) y
Mo1 O7 1.7028(18) y
Mo1 O8 2.345(2) y
S1 O8 1.5270(19) ?
S1 C13 1.769(4) ?
S1 C14 1.771(4) ?
O1 C4 1.363(3) ?
O1 C8 1.423(3) ?
O2 C3 1.333(3) ?
O3 C10 1.419(3) ?
O4 C11 1.422(3) ?
O4 H4 0.8200 ?
O5 C12 1.418(3) ?
O5 H5A 0.8200 ?
N1 C1 1.282(3) ?
N1 C9 1.483(3) ?
C1 C2 1.445(3) ?
C1 H1 0.9300 ?
C2 C3 1.400(3) ?
C2 C7 1.412(3) ?
C3 C4 1.411(3) ?
C4 C5 1.381(3) ?
C5 C6 1.397(4) ?
C5 H5 0.9300 ?
C6 C7 1.363(4) ?
C6 H6 0.9300 ?
C7 H7 0.9300 ?
C8 H8A 0.9600 ?
C8 H8B 0.9600 ?
C8 H8C 0.9600 ?
C9 C12 1.527(3) ?
C9 C11 1.532(3) ?
C9 C10 1.533(3) ?
C10 H10A 0.9700 ?
C10 H10B 0.9700 ?
C11 H11A 0.9700 ?
C11 H11B 0.9700 ?
C12 H12A 0.9700 ?
C12 H12B 0.9700 ?
C13 H13A 0.9600 ?
C13 H13B 0.9600 ?
C13 H13C 0.9600 ?
C14 H14A 0.9600 ?
C14 H14B 0.9600 ?
C14 H14C 0.9600 ?

loop_
_geom_hbond_atom_site_label_D
_geom_hbond_atom_site_label_H
_geom_hbond_atom_site_label_A
_geom_hbond_site_symmetry_A
_geom_hbond_distance_DH
_geom_hbond_distance_HA
_geom_hbond_distance_DA
_geom_hbond_angle_DHA
_geom_hbond_publ_flag
C14 H14B O7 2_647 0.96 2.46 3.347(4) 153.6 ?
C11 H11A O7 4_575 0.97 2.57 3.532(3) 169.9 ?
C8 H8A O6 1_545 0.96 2.55 3.480(4) 163.4 ?
O4 H4 O3 3_677 0.82 1.99 2.801(2) 172.7 y
O5 H5A O1 4_575 0.82 2.02 2.835(2) 170.0 y
O5 H5A O2 4_575 0.82 2.51 2.966(2) 116.3 y
